data_7232220
loop_
_publ_author_name
'Ren, Shanshan'
'Jiang, Wei'
'Wang, Qingwei'
'Li, Zhimin'
'Qiao, Yu'
'Che, Guangbo'

_publ_section_title
;
 Synthesis, structures and properties of six lanthanide complexes based on
 a 2-(2-carboxyphenyl)imidazo(4,5-f)-(1,10)phenanthroline ligand
;
_journal_issue 6
_journal_name_full 'RSC Advances'
_journal_page_first 3102
_journal_paper_doi 10.1039/C8RA09207A
_journal_volume 9
_journal_year 2019
_chemical_formula_moiety 'C46 H26 Eu N9 O6'
_chemical_formula_sum 'C46 H26 Eu N9 O6'
_chemical_formula_weight 952.72
_space_group_crystal_system triclinic
_space_group_IT_number 2
_space_group_name_Hall '-P 1'
_space_group_name_H-M_alt 'P -1'
_symmetry_space_group_name_Hall '-P 1'
_symmetry_space_group_name_H-M 'P -1'
_atom_sites_solution_hydrogens geom
_audit_creation_method SHELXL-2014/7
_audit_update_record
;
2018-12-24 deposited with the CCDC.
2019-01-14 downloaded from the CCDC.
;
_cell_angle_alpha 78.663(3)
_cell_angle_beta 80.397(3)
_cell_angle_gamma 68.379(3)
_cell_formula_units_Z 2
_cell_length_a 10.5943(18)
_cell_length_b 13.708(2)
_cell_length_c 14.497(2)
_cell_measurement_reflns_used 2118
_cell_measurement_temperature 293(2)
_cell_measurement_theta_max 21.42
_cell_measurement_theta_min 2.21
_cell_volume 1908.7(5)
_computing_cell_refinement 'SMART (Bruker, 2002)'
_computing_data_collection 'SMART (Bruker, 2002)'
_computing_data_reduction 'SHELXL-2014/7 (Sheldrick, 2014)'
_computing_structure_refinement 'SHELXL-2014/7 (Sheldrick, 2014)'
_computing_structure_solution 'SHELXS-2014/7 (Sheldrick, 2014)'
_diffrn_ambient_temperature 293(2)
_diffrn_measured_fraction_theta_full 0.992
_diffrn_measured_fraction_theta_max 0.987
_diffrn_measurement_device_type 'CCD area detector'
_diffrn_measurement_method \w
_diffrn_radiation_type MoK\a
_diffrn_radiation_wavelength 0.71073
_diffrn_reflns_av_R_equivalents 0.0228
_diffrn_reflns_av_unetI/netI 0.0516
_diffrn_reflns_Laue_measured_fraction_full 0.992
_diffrn_reflns_Laue_measured_fraction_max 0.987
_diffrn_reflns_limit_h_max 13
_diffrn_reflns_limit_h_min -11
_diffrn_reflns_limit_k_max 16
_diffrn_reflns_limit_k_min -12
_diffrn_reflns_limit_l_max 17
_diffrn_reflns_limit_l_min -13
_diffrn_reflns_number 10506
_diffrn_reflns_point_group_measured_fraction_full 0.992
_diffrn_reflns_point_group_measured_fraction_max 0.987
_diffrn_reflns_theta_full 25.242
_diffrn_reflns_theta_max 25.997
_diffrn_reflns_theta_min 1.440
_diffrn_source 'fine-focus sealed tube'
_exptl_absorpt_coefficient_mu 1.710
_exptl_absorpt_correction_T_max 0.814
_exptl_absorpt_correction_T_min 0.524
_exptl_absorpt_correction_type multi-scan
_exptl_absorpt_process_details '(SADABS; Bruker, 2002)'
_exptl_crystal_colour colorless
_exptl_crystal_density_diffrn 1.658
_exptl_crystal_description block
_exptl_crystal_F_000 952
_exptl_crystal_size_max 0.61
_exptl_crystal_size_mid 0.32
_exptl_crystal_size_min 0.12
_refine_diff_density_max 1.627
_refine_diff_density_min -0.650
_refine_diff_density_rms 0.095
_refine_ls_extinction_method none
_refine_ls_goodness_of_fit_ref 1.067
_refine_ls_hydrogen_treatment constr
_refine_ls_matrix_type full
_refine_ls_number_parameters 559
_refine_ls_number_reflns 7380
_refine_ls_number_restraints 0
_refine_ls_restrained_S_all 1.067
_refine_ls_R_factor_all 0.0433
_refine_ls_R_factor_gt 0.0348
_refine_ls_shift/su_max 0.001
_refine_ls_shift/su_mean 0.000
_refine_ls_structure_factor_coef Fsqd
_refine_ls_weighting_details 'w=1/[\s^2^(Fo^2^)+(0.0353P)^2^] where P=(Fo^2^+2Fc^2^)/3'
_refine_ls_weighting_scheme calc
_refine_ls_wR_factor_gt 0.0749
_refine_ls_wR_factor_ref 0.0789
_reflns_Friedel_coverage 0.000
_reflns_number_gt 6362
_reflns_number_total 7380
_reflns_threshold_expression 'I > 2\s(I)'
_cod_data_source_file c8ra09207a2.cif
_cod_data_source_block 2
_cod_original_cell_volume 1908.7(6)
_cod_database_code 7232220
_shelx_shelxl_version_number 2014/7
_shelx_space_group_comment
;
The symmetry employed for this shelxl refinement is uniquely defined
by the following loop, which should always be used as a source of
symmetry information in preference to the above space-group names.
They are only intended as comments.
;

loop_
_space_group_symop_operation_xyz
'x, y, z'
'-x, -y, -z'

loop_
_atom_site_label
_atom_site_type_symbol
_atom_site_fract_x
_atom_site_fract_y
_atom_site_fract_z
_atom_site_U_iso_or_equiv
_atom_site_adp_type
_atom_site_occupancy
_atom_site_site_symmetry_order
_atom_site_calc_flag
_atom_site_refinement_flags_posn
_atom_site_refinement_flags_adp
C1 C 0.9948(4) 0.3752(3) 0.7956(3) 0.0331(9) Uani 1 1 d . .
H1 H 0.9442 0.4275 0.7513 0.040 Uiso 1 1 calc R U
C2 C 1.0711(5) 0.4028(3) 0.8486(3) 0.0438(11) Uani 1 1 d . .
H2 H 1.0715 0.4717 0.8398 0.053 Uiso 1 1 calc R U
C3 C 1.1459(5) 0.3260(3) 0.9142(3) 0.0407(11) Uani 1 1 d . .
H3 H 1.1967 0.3427 0.9511 0.049 Uiso 1 1 calc R U
C4 C 1.1453(4) 0.2231(3) 0.9251(3) 0.0287(9) Uani 1 1 d . .
C12 C 1.0674(4) 0.2008(3) 0.8676(2) 0.0253(8) Uani 1 1 d . .
C11 C 1.0682(4) 0.0936(3) 0.8724(2) 0.0245(8) Uani 1 1 d . .
C10 C 1.0001(4) -0.0214(3) 0.8144(3) 0.0269(8) Uani 1 1 d . .
H10 H 0.9530 -0.0334 0.7716 0.032 Uiso 1 1 calc R U
C9 C 1.0735(4) -0.1086(3) 0.8752(3) 0.0274(9) Uani 1 1 d . .
H9 H 1.0739 -0.1761 0.8734 0.033 Uiso 1 1 calc R U
C8 C 1.1445(4) -0.0926(3) 0.9374(3) 0.0272(8) Uani 1 1 d . .
H8 H 1.1911 -0.1490 0.9807 0.033 Uiso 1 1 calc R U
C7 C 1.1471(4) 0.0094(3) 0.9359(2) 0.0229(8) Uani 1 1 d . .
C6 C 1.2219(4) 0.0364(3) 0.9938(2) 0.0257(8) Uani 1 1 d . .
C5 C 1.2209(4) 0.1368(3) 0.9901(3) 0.0285(9) Uani 1 1 d . .
C13 C 1.3481(4) 0.0405(3) 1.0979(3) 0.0268(8) Uani 1 1 d . .
C14 C 1.4428(4) 0.0092(3) 1.1715(3) 0.0268(8) Uani 1 1 d . .
C15 C 1.5169(4) 0.0752(3) 1.1692(3) 0.0351(10) Uani 1 1 d . .
H15 H 1.5037 0.1348 1.1232 0.042 Uiso 1 1 calc R U
C16 C 1.6088(4) 0.0543(4) 1.2330(3) 0.0436(11) Uani 1 1 d . .
H16 H 1.6542 0.1013 1.2314 0.052 Uiso 1 1 calc R U
C17 C 1.6344(5) -0.0353(4) 1.2994(3) 0.0494(13) Uani 1 1 d . .
H17 H 1.6992 -0.0509 1.3413 0.059 Uiso 1 1 calc R U
C18 C 1.5625(4) -0.1015(4) 1.3028(3) 0.0443(11) Uani 1 1 d . .
H18 H 1.5802 -0.1628 1.3471 0.053 Uiso 1 1 calc R U
C19 C 1.4642(4) -0.0796(3) 1.2418(3) 0.0292(9) Uani 1 1 d . .
C20 C 1.3730(4) -0.1448(3) 1.2653(2) 0.0268(9) Uani 1 1 d . .
C21 C 0.6610(4) 0.5175(3) 0.6155(3) 0.0316(9) Uani 1 1 d . .
H21 H 0.6630 0.5232 0.6781 0.038 Uiso 1 1 calc R U
C22 C 0.6163(4) 0.6106(3) 0.5528(3) 0.0335(10) Uani 1 1 d . .
H22 H 0.5904 0.6763 0.5730 0.040 Uiso 1 1 calc R U
C23 C 0.6109(4) 0.6041(3) 0.4605(3) 0.0308(9) Uani 1 1 d . .
H23 H 0.5793 0.6653 0.4173 0.037 Uiso 1 1 calc R U
C24 C 0.6537(4) 0.5041(3) 0.4324(2) 0.0242(8) Uani 1 1 d . .
C32 C 0.6995(4) 0.4135(3) 0.5003(2) 0.0240(8) Uani 1 1 d . .
C31 C 0.7472(4) 0.3078(3) 0.4735(2) 0.0231(8) Uani 1 1 d . .
C30 C 0.8321(4) 0.1270(3) 0.5181(3) 0.0318(9) Uani 1 1 d . .
H30 H 0.8617 0.0692 0.5650 0.038 Uiso 1 1 calc R U
C29 C 0.8347(4) 0.1072(3) 0.4268(3) 0.0391(10) Uani 1 1 d . .
H29 H 0.8646 0.0380 0.4136 0.047 Uiso 1 1 calc R U
C28 C 0.7925(4) 0.1913(3) 0.3575(3) 0.0340(10) Uani 1 1 d . .
H28 H 0.7935 0.1800 0.2961 0.041 Uiso 1 1 calc R U
C27 C 0.7474(4) 0.2949(3) 0.3789(2) 0.0264(8) Uani 1 1 d . .
C26 C 0.6988(4) 0.3883(3) 0.3114(3) 0.0280(9) Uani 1 1 d . .
C25 C 0.6526(4) 0.4867(3) 0.3386(2) 0.0247(8) Uani 1 1 d . .
C33 C 0.6295(4) 0.4971(3) 0.1890(3) 0.0278(9) Uani 1 1 d . .
C34 C 0.6016(4) 0.5450(3) 0.0907(2) 0.0258(8) Uani 1 1 d . .
C35 C 0.7055(4) 0.5060(3) 0.0207(3) 0.0326(9) Uani 1 1 d . .
H35 H 0.7848 0.4509 0.0376 0.039 Uiso 1 1 calc R U
C36 C 0.6932(4) 0.5477(3) -0.0738(3) 0.0337(10) Uani 1 1 d . .
H36 H 0.7637 0.5212 -0.1199 0.040 Uiso 1 1 calc R U
C37 C 0.5755(4) 0.6289(3) -0.0987(3) 0.0367(10) Uani 1 1 d . .
H37 H 0.5660 0.6570 -0.1621 0.044 Uiso 1 1 calc R U
C38 C 0.4720(4) 0.6687(3) -0.0307(3) 0.0327(9) Uani 1 1 d . .
H38 H 0.3937 0.7244 -0.0485 0.039 Uiso 1 1 calc R U
C39 C 0.4825(4) 0.6272(3) 0.0644(2) 0.0255(8) Uani 1 1 d . .
C40 C 0.3600(4) 0.6713(3) 0.1335(2) 0.0244(8) Uani 1 1 d . .
C41 C 1.0435(4) 0.2489(3) 0.5657(3) 0.0328(9) Uani 1 1 d . .
C42 C 1.1039(4) 0.2553(4) 0.4644(3) 0.0388(10) Uani 1 1 d . .
C46 C 1.0829(5) 0.3505(4) 0.4054(3) 0.0533(13) Uani 1 1 d . .
H46 H 1.0381 0.4123 0.4322 0.064 Uiso 1 1 calc R U
C43 C 1.1703(6) 0.1655(4) 0.4239(4) 0.077(2) Uani 1 1 d . .
H43 H 1.1888 0.0990 0.4606 0.093 Uiso 1 1 calc R U
C44 C 1.2099(8) 0.1747(5) 0.3274(4) 0.109(3) Uani 1 1 d . .
H44 H 1.2528 0.1144 0.2982 0.130 Uiso 1 1 calc R U
C45 C 1.1855(7) 0.2715(5) 0.2769(4) 0.087(2) Uani 1 1 d . .
H45 H 1.2152 0.2760 0.2126 0.104 Uiso 1 1 calc R U
N1 N 0.9904(3) 0.2779(2) 0.8048(2) 0.0269(7) Uani 1 1 d . .
N2 N 0.9927(3) 0.0780(2) 0.8133(2) 0.0247(7) Uani 1 1 d . .
N3 N 1.3043(3) -0.0257(3) 1.0629(2) 0.0256(7) Uani 1 1 d . .
H3A H 1.3243 -0.0929 1.0806 0.031 Uiso 1 1 calc R U
N4 N 1.3003(3) 0.1395(3) 1.0553(2) 0.0303(8) Uani 1 1 d . .
N5 N 0.7010(3) 0.4211(2) 0.5923(2) 0.0270(7) Uani 1 1 d . .
N6 N 0.7899(3) 0.2233(2) 0.5417(2) 0.0273(7) Uani 1 1 d . .
N8 N 0.6854(3) 0.3945(3) 0.2178(2) 0.0299(8) Uani 1 1 d . .
N7 N 0.6088(3) 0.5566(2) 0.2593(2) 0.0277(7) Uani 1 1 d . .
H7 H 0.5748 0.6246 0.2545 0.033 Uiso 1 1 calc R U
N9 N 1.1223(5) 0.3610(4) 0.3121(3) 0.0698(14) Uani 1 1 d . .
O1 O 1.4227(3) -0.2446(2) 1.28510(18) 0.0341(6) Uani 1 1 d . .
O2 O 1.2463(3) -0.0968(2) 1.26889(17) 0.0288(6) Uani 1 1 d . .
O3 O 0.3280(3) 0.6108(2) 0.20294(17) 0.0280(6) Uani 1 1 d . .
O4 O 0.2891(3) 0.7685(2) 0.12058(17) 0.0292(6) Uani 1 1 d . .
O5 O 1.0505(3) 0.1606(2) 0.61310(19) 0.0394(7) Uani 1 1 d . .
O6 O 0.9744(3) 0.3350(2) 0.59681(18) 0.0370(7) Uani 1 1 d . .
Eu Eu 0.82867(2) 0.24743(2) 0.70884(2) 0.02327(7) Uani 1 1 d . .

loop_
_atom_site_aniso_label
_atom_site_aniso_U_11
_atom_site_aniso_U_22
_atom_site_aniso_U_33
_atom_site_aniso_U_23
_atom_site_aniso_U_13
_atom_site_aniso_U_12
C1 0.039(2) 0.023(2) 0.035(2) 0.0039(18) -0.0126(18) -0.0081(18)
C2 0.053(3) 0.028(2) 0.058(3) 0.001(2) -0.023(2) -0.019(2)
C3 0.052(3) 0.029(2) 0.049(3) 0.002(2) -0.024(2) -0.018(2)
C4 0.035(2) 0.025(2) 0.027(2) -0.0002(17) -0.0094(17) -0.0114(18)
C12 0.032(2) 0.022(2) 0.0195(19) 0.0011(15) -0.0059(16) -0.0062(16)
C11 0.0261(19) 0.028(2) 0.0179(18) -0.0011(16) -0.0022(15) -0.0091(17)
C10 0.030(2) 0.026(2) 0.026(2) -0.0072(17) -0.0073(16) -0.0074(17)
C9 0.031(2) 0.020(2) 0.031(2) -0.0047(17) -0.0049(17) -0.0069(17)
C8 0.030(2) 0.026(2) 0.023(2) 0.0014(16) -0.0048(16) -0.0078(17)
C7 0.0242(19) 0.022(2) 0.0176(18) 0.0019(15) -0.0018(15) -0.0054(16)
C6 0.030(2) 0.028(2) 0.0192(19) 0.0011(16) -0.0062(15) -0.0099(17)
C5 0.031(2) 0.028(2) 0.028(2) -0.0005(17) -0.0099(17) -0.0106(18)
C13 0.033(2) 0.028(2) 0.023(2) -0.0018(16) -0.0064(16) -0.0135(18)
C14 0.025(2) 0.034(2) 0.0224(19) -0.0044(17) -0.0032(15) -0.0106(17)
C15 0.039(2) 0.043(3) 0.028(2) 0.0021(19) -0.0066(18) -0.022(2)
C16 0.041(3) 0.062(3) 0.041(3) -0.008(2) -0.005(2) -0.034(2)
C17 0.043(3) 0.068(4) 0.046(3) 0.002(3) -0.023(2) -0.026(3)
C18 0.043(3) 0.048(3) 0.045(3) 0.006(2) -0.025(2) -0.016(2)
C19 0.026(2) 0.030(2) 0.031(2) -0.0062(18) -0.0083(17) -0.0065(17)
C20 0.034(2) 0.029(2) 0.0190(19) -0.0031(16) -0.0099(16) -0.0096(18)
C21 0.046(2) 0.028(2) 0.021(2) -0.0038(17) -0.0093(18) -0.0104(19)
C22 0.051(3) 0.023(2) 0.027(2) -0.0071(17) -0.0042(19) -0.0105(19)
C23 0.042(2) 0.020(2) 0.027(2) 0.0023(16) -0.0149(18) -0.0050(18)
C24 0.028(2) 0.020(2) 0.0222(19) -0.0035(16) -0.0047(15) -0.0045(16)
C32 0.0257(19) 0.022(2) 0.0214(19) -0.0016(15) -0.0074(15) -0.0036(16)
C31 0.0234(19) 0.023(2) 0.0219(19) -0.0018(15) -0.0068(15) -0.0058(16)
C30 0.042(2) 0.017(2) 0.030(2) 0.0009(17) -0.0107(18) -0.0022(18)
C29 0.050(3) 0.027(2) 0.036(2) -0.0096(19) -0.009(2) -0.005(2)
C28 0.046(2) 0.030(2) 0.025(2) -0.0082(18) -0.0074(18) -0.0078(19)
C27 0.029(2) 0.025(2) 0.0206(19) -0.0028(16) -0.0046(16) -0.0034(17)
C26 0.029(2) 0.031(2) 0.0216(19) -0.0066(17) -0.0067(16) -0.0045(17)
C25 0.028(2) 0.022(2) 0.0209(19) -0.0019(16) -0.0069(15) -0.0043(16)
C33 0.032(2) 0.030(2) 0.0200(19) -0.0048(17) -0.0043(16) -0.0078(18)
C34 0.031(2) 0.027(2) 0.0210(19) -0.0036(16) -0.0069(16) -0.0099(17)
C35 0.034(2) 0.031(2) 0.030(2) -0.0068(18) -0.0060(18) -0.0068(18)
C36 0.041(2) 0.036(2) 0.025(2) -0.0128(18) 0.0060(18) -0.014(2)
C37 0.054(3) 0.040(3) 0.017(2) -0.0010(18) -0.0022(19) -0.019(2)
C38 0.041(2) 0.032(2) 0.023(2) 0.0024(17) -0.0044(18) -0.0121(19)
C39 0.034(2) 0.023(2) 0.0202(19) -0.0033(16) -0.0059(16) -0.0096(17)
C40 0.032(2) 0.027(2) 0.0152(18) -0.0016(16) -0.0105(15) -0.0087(17)
C41 0.026(2) 0.038(3) 0.032(2) -0.001(2) -0.0077(17) -0.0082(19)
C42 0.037(2) 0.039(3) 0.035(2) -0.008(2) 0.0079(19) -0.011(2)
C46 0.066(3) 0.041(3) 0.044(3) -0.008(2) 0.006(2) -0.012(3)
C43 0.109(5) 0.037(3) 0.061(4) -0.007(3) 0.040(3) -0.018(3)
C44 0.170(7) 0.058(4) 0.075(4) -0.031(4) 0.072(5) -0.039(5)
C45 0.130(6) 0.078(5) 0.050(4) -0.017(3) 0.038(4) -0.049(5)
N1 0.0308(17) 0.0243(18) 0.0236(16) 0.0003(14) -0.0065(13) -0.0076(14)
N2 0.0251(16) 0.0283(18) 0.0197(16) -0.0031(13) -0.0044(13) -0.0075(14)
N3 0.0305(17) 0.0258(18) 0.0208(16) 0.0021(13) -0.0095(13) -0.0099(14)
N4 0.0365(19) 0.0290(19) 0.0295(18) 0.0016(15) -0.0130(15) -0.0148(15)
N5 0.0360(18) 0.0220(17) 0.0217(16) -0.0034(13) -0.0073(14) -0.0066(14)
N6 0.0326(18) 0.0221(18) 0.0244(17) -0.0008(14) -0.0075(14) -0.0055(14)
N8 0.0339(18) 0.0287(19) 0.0231(17) -0.0040(14) -0.0089(14) -0.0035(15)
N7 0.0314(18) 0.0210(17) 0.0249(17) -0.0026(14) -0.0090(14) -0.0001(14)
N9 0.106(4) 0.057(3) 0.039(2) 0.000(2) 0.014(2) -0.032(3)
O1 0.0407(16) 0.0248(16) 0.0330(15) -0.0017(12) -0.0091(13) -0.0062(13)
O2 0.0296(15) 0.0264(15) 0.0303(15) 0.0029(12) -0.0116(12) -0.0097(12)
O3 0.0353(15) 0.0265(15) 0.0187(13) -0.0014(11) -0.0012(11) -0.0083(12)
O4 0.0352(15) 0.0220(15) 0.0259(14) -0.0006(11) -0.0069(12) -0.0044(12)
O5 0.0370(16) 0.0406(19) 0.0323(16) 0.0045(14) -0.0023(13) -0.0095(14)
O6 0.0392(16) 0.0395(18) 0.0284(15) -0.0030(13) -0.0009(13) -0.0112(14)
Eu 0.02738(11) 0.02194(11) 0.01894(11) -0.00039(7) -0.00624(7) -0.00644(8)

loop_
_atom_type_symbol
_atom_type_description
_atom_type_scat_dispersion_real
_atom_type_scat_dispersion_imag
_atom_type_scat_source
C C 0.0033 0.0016 'International Tables Vol C Tables 4.2.6.8 and 6.1.1.4'
H H 0.0000 0.0000 'International Tables Vol C Tables 4.2.6.8 and 6.1.1.4'
N N 0.0061 0.0033 'International Tables Vol C Tables 4.2.6.8 and 6.1.1.4'
O O 0.0106 0.0060 'International Tables Vol C Tables 4.2.6.8 and 6.1.1.4'
Eu Eu -0.1578 3.6682 'International Tables Vol C Tables 4.2.6.8 and 6.1.1.4'

loop_
_geom_angle_atom_site_label_1
_geom_angle_atom_site_label_2
_geom_angle_atom_site_label_3
_geom_angle
_geom_angle_site_symmetry_1
_geom_angle_site_symmetry_3
N1 C1 C2 123.5(4) . .
N1 C1 H1 118.2 . .
C2 C1 H1 118.2 . .
C3 C2 C1 118.5(4) . .
C3 C2 H2 120.8 . .
C1 C2 H2 120.8 . .
C2 C3 C4 119.7(4) . .
C2 C3 H3 120.1 . .
C4 C3 H3 120.1 . .
C3 C4 C12 118.5(3) . .
C3 C4 C5 124.4(4) . .
C12 C4 C5 117.1(3) . .
N1 C12 C4 121.4(3) . .
N1 C12 C11 117.5(3) . .
C4 C12 C11 121.0(3) . .
N2 C11 C7 122.1(3) . .
N2 C11 C12 117.6(3) . .
C7 C11 C12 120.3(3) . .
N2 C10 C9 124.4(3) . .
N2 C10 H10 117.8 . .
C9 C10 H10 117.8 . .
C8 C9 C10 118.5(4) . .
C8 C9 H9 120.7 . .
C10 C9 H9 120.7 . .
C9 C8 C7 119.6(3) . .
C9 C8 H8 120.2 . .
C7 C8 H8 120.2 . .
C8 C7 C11 118.0(3) . .
C8 C7 C6 125.5(3) . .
C11 C7 C6 116.5(3) . .
C5 C6 N3 106.0(3) . .
C5 C6 C7 123.5(3) . .
N3 C6 C7 130.5(3) . .
C6 C5 N4 110.7(3) . .
C6 C5 C4 121.5(3) . .
N4 C5 C4 127.8(4) . .
N4 C13 N3 112.1(3) . .
N4 C13 C14 121.6(3) . .
N3 C13 C14 126.2(3) . .
C15 C14 C19 117.9(3) . .
C15 C14 C13 115.9(3) . .
C19 C14 C13 126.1(3) . .
C16 C15 C14 121.5(4) . .
C16 C15 H15 119.2 . .
C14 C15 H15 119.2 . .
C15 C16 C17 120.6(4) . .
C15 C16 H16 119.7 . .
C17 C16 H16 119.7 . .
C16 C17 C18 118.7(4) . .
C16 C17 H17 120.7 . .
C18 C17 H17 120.7 . .
C17 C18 C19 121.8(4) . .
C17 C18 H18 119.1 . .
C19 C18 H18 119.1 . .
C18 C19 C14 119.2(4) . .
C18 C19 C20 116.5(4) . .
C14 C19 C20 123.6(3) . .
O2 C20 O1 121.3(4) . .
O2 C20 C19 117.9(3) . .
O1 C20 C19 120.6(3) . .
O2 C20 Eu 55.40(19) . 2_757
O1 C20 Eu 66.5(2) . 2_757
C19 C20 Eu 171.5(3) . 2_757
N5 C21 C22 124.4(3) . .
N5 C21 H21 117.8 . .
C22 C21 H21 117.8 . .
C23 C22 C21 118.7(4) . .
C23 C22 H22 120.6 . .
C21 C22 H22 120.6 . .
C22 C23 C24 118.9(4) . .
C22 C23 H23 120.5 . .
C24 C23 H23 120.5 . .
C23 C24 C32 118.7(3) . .
C23 C24 C25 124.3(3) . .
C32 C24 C25 116.9(3) . .
N5 C32 C24 121.7(3) . .
N5 C32 C31 117.9(3) . .
C24 C32 C31 120.4(3) . .
N6 C31 C27 121.6(3) . .
N6 C31 C32 118.0(3) . .
C27 C31 C32 120.5(3) . .
N6 C30 C29 123.8(4) . .
N6 C30 H30 118.1 . .
C29 C30 H30 118.1 . .
C28 C29 C30 118.5(4) . .
C28 C29 H29 120.7 . .
C30 C29 H29 120.7 . .
C29 C28 C27 119.8(4) . .
C29 C28 H28 120.1 . .
C27 C28 H28 120.1 . .
C28 C27 C31 118.0(3) . .
C28 C27 C26 123.9(3) . .
C31 C27 C26 118.1(3) . .
C25 C26 N8 111.5(3) . .
C25 C26 C27 120.4(3) . .
N8 C26 C27 128.0(3) . .
N7 C25 C26 105.3(3) . .
N7 C25 C24 131.0(3) . .
C26 C25 C24 123.7(3) . .
N8 C33 N7 112.5(3) . .
N8 C33 C34 124.8(3) . .
N7 C33 C34 122.6(3) . .
C35 C34 C39 118.9(3) . .
C35 C34 C33 116.1(3) . .
C39 C34 C33 125.0(3) . .
C36 C35 C34 121.3(4) . .
C36 C35 H35 119.4 . .
C34 C35 H35 119.4 . .
C37 C36 C35 119.2(4) . .
C37 C36 H36 120.4 . .
C35 C36 H36 120.4 . .
C38 C37 C36 120.5(4) . .
C38 C37 H37 119.8 . .
C36 C37 H37 119.8 . .
C37 C38 C39 121.0(4) . .
C37 C38 H38 119.5 . .
C39 C38 H38 119.5 . .
C38 C39 C34 119.1(3) . .
C38 C39 C40 117.3(3) . .
C34 C39 C40 123.5(3) . .
O3 C40 O4 120.2(3) . .
O3 C40 C39 120.0(3) . .
O4 C40 C39 119.8(3) . .
O3 C40 Eu 58.18(18) . 2_666
O4 C40 Eu 63.78(19) . 2_666
C39 C40 Eu 167.3(2) . 2_666
O5 C41 O6 122.1(4) . .
O5 C41 C42 119.8(4) . .
O6 C41 C42 117.6(4) . .
O5 C41 Eu 63.7(2) . .
O6 C41 Eu 62.4(2) . .
C42 C41 Eu 152.9(3) . .
C43 C42 C46 116.7(4) . .
C43 C42 C41 120.8(4) . .
C46 C42 C41 122.2(4) . .
N9 C46 C42 125.0(5) . .
N9 C46 H46 117.5 . .
C42 C46 H46 117.5 . .
C42 C43 C44 119.2(5) . .
C42 C43 H43 120.4 . .
C44 C43 H43 120.4 . .
C45 C44 C43 119.0(6) . .
C45 C44 H44 120.5 . .
C43 C44 H44 120.5 . .
N9 C45 C44 124.5(5) . .
N9 C45 H45 117.8 . .
C44 C45 H45 117.8 . .
C1 N1 C12 118.3(3) . .
C1 N1 Eu 118.4(2) . .
C12 N1 Eu 123.2(2) . .
C10 N2 C11 117.2(3) . .
C10 N2 Eu 123.8(2) . .
C11 N2 Eu 118.9(2) . .
C13 N3 C6 106.4(3) . .
C13 N3 H3A 126.8 . .
C6 N3 H3A 126.8 . .
C13 N4 C5 104.7(3) . .
C21 N5 C32 117.4(3) . .
C21 N5 Eu 122.1(2) . .
C32 N5 Eu 119.3(2) . .
C30 N6 C31 118.3(3) . .
C30 N6 Eu 119.7(2) . .
C31 N6 Eu 121.1(2) . .
C33 N8 C26 104.1(3) . .
C33 N7 C25 106.6(3) . .
C33 N7 H7 126.7 . .
C25 N7 H7 126.7 . .
C45 N9 C46 115.6(5) . .
C20 O1 Eu 87.7(2) . 2_757
C20 O2 Eu 99.3(2) . 2_757
C40 O3 Eu 96.1(2) . 2_666
C40 O4 Eu 90.3(2) . 2_666
C41 O5 Eu 90.0(2) . .
C41 O6 Eu 91.0(2) . .
O2 Eu O3 112.12(9) 2_757 2_666
O2 Eu O6 141.41(9) 2_757 .
O3 Eu O6 103.90(9) 2_666 .
O2 Eu O5 94.68(9) 2_757 .
O3 Eu O5 152.75(9) 2_666 .
O6 Eu O5 52.01(9) . .
O2 Eu N1 128.04(9) 2_757 .
O3 Eu N1 77.80(9) 2_666 .
O6 Eu N1 72.08(9) . .
O5 Eu N1 81.85(9) . .
O2 Eu O4 72.88(8) 2_757 2_666
O3 Eu O4 51.18(8) 2_666 2_666
O6 Eu O4 144.57(9) . 2_666
O5 Eu O4 140.17(8) . 2_666
N1 Eu O4 77.47(9) . 2_666
O2 Eu N6 72.62(9) 2_757 .
O3 Eu N6 123.61(9) 2_666 .
O6 Eu N6 76.27(9) . .
O5 Eu N6 67.95(9) . .
N1 Eu N6 145.55(10) . .
O4 Eu N6 136.74(9) 2_666 .
O2 Eu O1 50.91(8) 2_757 2_757
O3 Eu O1 72.20(8) 2_666 2_757
O6 Eu O1 135.27(9) . 2_757
O5 Eu O1 132.71(9) . 2_757
N1 Eu O1 143.32(9) . 2_757
O4 Eu O1 67.44(8) 2_666 2_757
N6 Eu O1 70.74(9) . 2_757
O2 Eu N5 118.27(9) 2_757 .
O3 Eu N5 68.44(9) 2_666 .
O6 Eu N5 62.90(9) . .
O5 Eu N5 103.86(9) . .
N1 Eu N5 112.78(10) . .
O4 Eu N5 115.44(9) 2_666 .
N6 Eu N5 61.97(9) . .
O1 Eu N5 75.12(9) 2_757 .
O2 Eu N2 68.43(9) 2_757 .
O3 Eu N2 115.51(8) 2_666 .
O6 Eu N2 108.23(9) . .
O5 Eu N2 68.89(9) . .
N1 Eu N2 62.01(9) . .
O4 Eu N2 71.37(8) 2_666 .
N6 Eu N2 117.62(9) . .
O1 Eu N2 113.45(9) 2_757 .
N5 Eu N2 171.13(9) . .
O2 Eu C41 116.26(11) 2_757 .
O3 Eu C41 130.50(11) 2_666 .
O6 Eu C41 26.63(10) . .
O5 Eu C41 26.39(10) . .
N1 Eu C41 80.80(10) . .
O4 Eu C41 157.00(10) 2_666 .
N6 Eu C41 64.78(10) . .
O1 Eu C41 135.24(10) 2_757 .
N5 Eu C41 80.00(11) . .
N2 Eu C41 91.82(10) . .
O2 Eu C40 90.40(10) 2_757 2_666
O3 Eu C40 25.73(9) 2_666 2_666
O6 Eu C40 127.73(10) . 2_666
O5 Eu C40 160.12(9) . 2_666
N1 Eu C40 79.90(10) . 2_666
O4 Eu C40 25.93(9) 2_666 2_666
N6 Eu C40 131.77(10) . 2_666
O1 Eu C40 63.92(9) 2_757 2_666
N5 Eu C40 90.49(10) . 2_666
N2 Eu C40 95.40(9) . 2_666
C41 Eu C40 153.14(12) . 2_666

loop_
_geom_bond_atom_site_label_1
_geom_bond_atom_site_label_2
_geom_bond_distance
_geom_bond_site_symmetry_2
C1 N1 1.330(5) .
C1 C2 1.391(5) .
C1 H1 0.9300 .
C2 C3 1.372(6) .
C2 H2 0.9300 .
C3 C4 1.390(5) .
C3 H3 0.9300 .
C4 C12 1.409(5) .
C4 C5 1.430(5) .
C12 N1 1.359(4) .
C12 C11 1.454(5) .
C11 N2 1.358(4) .
C11 C7 1.417(5) .
C10 N2 1.333(5) .
C10 C9 1.393(5) .
C10 H10 0.9300 .
C9 C8 1.361(5) .
C9 H9 0.9300 .
C8 C7 1.405(5) .
C8 H8 0.9300 .
C7 C6 1.424(5) .
C6 C5 1.363(5) .
C6 N3 1.379(4) .
C5 N4 1.380(5) .
C13 N4 1.322(5) .
C13 N3 1.367(5) .
C13 C14 1.479(5) .
C14 C15 1.392(5) .
C14 C19 1.400(5) .
C15 C16 1.370(5) .
C15 H15 0.9300 .
C16 C17 1.373(6) .
C16 H16 0.9300 .
C17 C18 1.374(6) .
C17 H17 0.9300 .
C18 C19 1.388(5) .
C18 H18 0.9300 .
C19 C20 1.502(5) .
C20 O2 1.256(4) .
C20 O1 1.263(4) .
C20 Eu 2.902(4) 2_757
C21 N5 1.324(5) .
C21 C22 1.387(5) .
C21 H21 0.9300 .
C22 C23 1.369(5) .
C22 H22 0.9300 .
C23 C24 1.397(5) .
C23 H23 0.9300 .
C24 C32 1.408(5) .
C24 C25 1.429(5) .
C32 N5 1.361(4) .
C32 C31 1.457(5) .
C31 N6 1.357(4) .
C31 C27 1.416(5) .
C30 N6 1.323(5) .
C30 C29 1.396(5) .
C30 H30 0.9300 .
C29 C28 1.361(5) .
C29 H29 0.9300 .
C28 C27 1.402(5) .
C28 H28 0.9300 .
C27 C26 1.433(5) .
C26 C25 1.368(5) .
C26 N8 1.371(4) .
C25 N7 1.368(4) .
C33 N8 1.318(5) .
C33 N7 1.368(4) .
C33 C34 1.476(5) .
C34 C35 1.391(5) .
C34 C39 1.398(5) .
C35 C36 1.384(5) .
C35 H35 0.9300 .
C36 C37 1.376(6) .
C36 H36 0.9300 .
C37 C38 1.372(5) .
C37 H37 0.9300 .
C38 C39 1.390(5) .
C38 H38 0.9300 .
C39 C40 1.509(5) .
C40 O3 1.258(4) .
C40 O4 1.260(4) .
C40 Eu 2.881(4) 2_666
C41 O5 1.251(5) .
C41 O6 1.262(5) .
C41 C42 1.501(5) .
C41 Eu 2.815(4) .
C42 C43 1.364(6) .
C42 C46 1.377(6) .
C46 N9 1.344(6) .
C46 H46 0.9300 .
C43 C44 1.386(7) .
C43 H43 0.9300 .
C44 C45 1.340(8) .
C44 H44 0.9300 .
C45 N9 1.318(7) .
C45 H45 0.9300 .
N1 Eu 2.569(3) .
N2 Eu 2.689(3) .
N3 H3A 0.8600 .
N5 Eu 2.676(3) .
N6 Eu 2.626(3) .
N7 H7 0.8600 .
O1 Eu 2.664(3) 2_757
O2 Eu 2.421(3) 2_757
O3 Eu 2.462(2) 2_666
O4 Eu 2.584(2) 2_666
O5 Eu 2.523(3) .
O6 Eu 2.495(3) .
Eu O2 2.421(3) 2_757
Eu O3 2.461(2) 2_666
Eu O4 2.585(2) 2_666
Eu O1 2.664(3) 2_757
Eu C40 2.881(4) 2_666
